data_4335082
loop_
_publ_author_name
'Anatolie Gavriluta'
'Gabriel E. B\"uchel'
'Leon Freitag'
'Ghenadie Novitchi'
'Jean Bernard Tommasino'
'Erwann Jeanneau'
'Paul-Steffen Kuhn'
'Leticia Gonz\'alez'
'Vladimir B. Arion'
'Dominique Luneau'

_publ_section_title
;
 Mechanism Elucidation of the cis-trans Isomerization of an Azole
 Ruthenium-Nitrosyl Complex and Its Osmium Counterpart
;
_journal_name_full 'Inorganic Chemistry'
_journal_page_first 6260
_journal_page_last 6272
_journal_paper_doi 10.1021/ic4004824
_journal_volume 52
_journal_year 2013
_chemical_formula_moiety 'C16 H36 N, C7 H6 Cl4 N3 O Os'
_chemical_formula_sum 'C23 H42 Cl4 N4 O Os'
_chemical_formula_weight 722.61
_chemical_name_systematic
; 
Tetrabutylammonium trans-[tetrachlorido-1H-indazole-nitrosyl-osmate] 
;
_space_group_IT_number 14
_symmetry_cell_setting monoclinic
_symmetry_space_group_name_Hall '-P 2ybc'
_symmetry_space_group_name_H-M 'P 1 21/c 1'
_atom_sites_solution_hydrogens geom
_atom_sites_solution_primary direct
_atom_sites_solution_secondary difmap
_audit_creation_method SHELXL-97
_cell_angle_alpha 90.00
_cell_angle_beta 101.298(7)
_cell_angle_gamma 90.00
_cell_formula_units_Z 4
_cell_length_a 10.0836(7)
_cell_length_b 15.8530(10)
_cell_length_c 18.9740(10)
_cell_measurement_reflns_used 12250
_cell_measurement_temperature 100(2)
_cell_measurement_theta_max 29.45
_cell_measurement_theta_min 3.51
_cell_volume 2974.3(3)
_computing_cell_refinement
;
CrysAlisPro, Agilent Technologies,
Version 1.171.35.15 (release 03-08-2011 CrysAlis171 .NET)
(compiled Aug  3 2011,13:03:54)
;
_computing_data_collection
;
CrysAlisPro, Agilent Technologies,
Version 1.171.35.15 (release 03-08-2011 CrysAlis171 .NET)
(compiled Aug  3 2011,13:03:54)
;
_computing_data_reduction
;
CrysAlisPro, Agilent Technologies,
Version 1.171.35.15 (release 03-08-2011 CrysAlis171 .NET)
(compiled Aug  3 2011,13:03:54)
;
_computing_molecular_graphics 'Bruker SHELXTL'
_computing_publication_material 'Bruker SHELXTL'
_computing_structure_refinement 'SHELXL-97 (Sheldrick, 2008)'
_computing_structure_solution 'SHELXS-97 (Sheldrick, 2008)'
_diffrn_ambient_temperature 100(2)
_diffrn_measured_fraction_theta_full 0.997
_diffrn_measured_fraction_theta_max 0.997
_diffrn_measurement_device_type 'Xcalibur, Atlas, Gemini ultra'
_diffrn_measurement_method \w
_diffrn_radiation_monochromator graphite
_diffrn_radiation_source 'fine-focus sealed tube'
_diffrn_radiation_type MoK\a
_diffrn_radiation_wavelength 0.71070
_diffrn_reflns_av_R_equivalents 0.0508
_diffrn_reflns_av_sigmaI/netI 0.0322
_diffrn_reflns_limit_h_max 11
_diffrn_reflns_limit_h_min -11
_diffrn_reflns_limit_k_max 18
_diffrn_reflns_limit_k_min -18
_diffrn_reflns_limit_l_max 22
_diffrn_reflns_limit_l_min -22
_diffrn_reflns_number 33313
_diffrn_reflns_theta_full 25.00
_diffrn_reflns_theta_max 25.00
_diffrn_reflns_theta_min 3.53
_exptl_absorpt_coefficient_mu 4.668
_exptl_absorpt_correction_T_max 0.5221
_exptl_absorpt_correction_T_min 0.1761
_exptl_absorpt_correction_type analytical
_exptl_absorpt_process_details
;
CrysAlisPro, Agilent Technologies,
Version 1.171.35.15 (release 03-08-2011 CrysAlis171 .NET)
(compiled Aug  3 2011,13:03:54)
Analytical numeric absorption correction using a multifaceted crystal
            model based on expressions derived by R.C. Clark & J.S. Reid.
(Clark, R. C. & Reid, J. S. (1995). Acta Cryst. A51, 887-897)
;
_exptl_crystal_colour red
_exptl_crystal_density_diffrn 1.614
_exptl_crystal_description needle
_exptl_crystal_F_000 1440
_exptl_crystal_size_max 0.57
_exptl_crystal_size_mid 0.29
_exptl_crystal_size_min 0.16
_refine_diff_density_max 0.964
_refine_diff_density_min -1.022
_refine_diff_density_rms 0.117
_refine_ls_extinction_method none
_refine_ls_goodness_of_fit_ref 1.033
_refine_ls_hydrogen_treatment constr
_refine_ls_matrix_type full
_refine_ls_number_parameters 298
_refine_ls_number_reflns 5222
_refine_ls_number_restraints 0
_refine_ls_restrained_S_all 1.033
_refine_ls_R_factor_all 0.0304
_refine_ls_R_factor_gt 0.0262
_refine_ls_shift/su_max 0.003
_refine_ls_shift/su_mean 0.000
_refine_ls_structure_factor_coef Fsqd
_refine_ls_weighting_details 'calc w=1/[\s^2^(Fo^2^)+(0.0378P)^2^+3.1594P] where P=(Fo^2^+2Fc^2^)/3'
_refine_ls_weighting_scheme calc
_refine_ls_wR_factor_gt 0.0663
_refine_ls_wR_factor_ref 0.0697
_reflns_number_gt 4763
_reflns_number_total 5222
_reflns_threshold_expression >2sigma(I)
_cod_data_source_file ic4004824_si_001_4.cif
_cod_data_source_block trans-Os
_cod_database_code 4335082

loop_
_symmetry_equiv_pos_as_xyz
'x, y, z'
'-x, y+1/2, -z+1/2'
'-x, -y, -z'
'x, -y-1/2, z-1/2'

loop_
_atom_site_label
_atom_site_type_symbol
_atom_site_fract_x
_atom_site_fract_y
_atom_site_fract_z
_atom_site_U_iso_or_equiv
_atom_site_adp_type
_atom_site_occupancy
_atom_site_symmetry_multiplicity
_atom_site_calc_flag
_atom_site_refinement_flags
Os1 Os 0.613414(14) 0.692222(9) 0.467944(7) 0.01562(7) Uani 1 1 d .
Cl1 Cl 0.60778(9) 0.73998(6) 0.34895(5) 0.0213(2) Uani 1 1 d .
Cl2 Cl 0.63363(9) 0.55261(5) 0.42686(5) 0.01922(19) Uani 1 1 d .
Cl3 Cl 0.59175(9) 0.63910(6) 0.58163(5) 0.0255(2) Uani 1 1 d .
Cl4 Cl 0.55522(10) 0.82932(6) 0.50072(5) 0.0239(2) Uani 1 1 d .
O1 O 0.9015(3) 0.7181(2) 0.51445(18) 0.0398(8) Uani 1 1 d .
N1 N 0.4031(3) 0.6704(2) 0.43738(17) 0.0187(7) Uani 1 1 d .
N2 N 0.3439(3) 0.60038(19) 0.45809(16) 0.0183(7) Uani 1 1 d .
H2 H 0.3871 0.5600 0.4851 0.022 Uiso 1 1 calc R
N3 N 0.7887(3) 0.7091(2) 0.49541(18) 0.0209(7) Uani 1 1 d .
C1 C 0.3068(4) 0.7160(3) 0.3972(2) 0.0224(8) Uani 1 1 d .
H1 H 0.3207 0.7683 0.3754 0.027 Uiso 1 1 calc R
C2 C 0.1813(4) 0.6756(3) 0.3915(2) 0.0231(9) Uani 1 1 d .
C3 C 0.0450(5) 0.6925(3) 0.3578(3) 0.0322(11) Uani 1 1 d .
H3 H 0.0224 0.7427 0.3308 0.039 Uiso 1 1 calc R
C4 C -0.0518(4) 0.6359(3) 0.3647(2) 0.0286(10) Uani 1 1 d .
H4 H -0.1429 0.6466 0.3421 0.034 Uiso 1 1 calc R
C5 C -0.0202(4) 0.5617(3) 0.4047(2) 0.0267(9) Uani 1 1 d .
H5 H -0.0910 0.5234 0.4084 0.032 Uiso 1 1 calc R
C6 C 0.1086(4) 0.5425(3) 0.4385(2) 0.0238(9) Uani 1 1 d .
H6 H 0.1292 0.4920 0.4653 0.029 Uiso 1 1 calc R
C7 C 0.2087(4) 0.6011(2) 0.43137(19) 0.0184(8) Uani 1 1 d .
N4 N 0.4923(3) 0.51035(19) 0.19135(16) 0.0194(7) Uani 1 1 d .
C8 C 0.5708(4) 0.4285(2) 0.2075(2) 0.0205(8) Uani 1 1 d .
H8A H 0.5074 0.3808 0.1943 0.025 Uiso 1 1 calc R
H8B H 0.6388 0.4254 0.1764 0.025 Uiso 1 1 calc R
C9 C 0.6430(4) 0.4167(2) 0.2849(2) 0.0214(8) Uani 1 1 d .
H9A H 0.5771 0.4215 0.3171 0.026 Uiso 1 1 calc R
H9B H 0.7118 0.4615 0.2981 0.026 Uiso 1 1 calc R
C10 C 0.7109(4) 0.3307(3) 0.2945(2) 0.0263(9) Uani 1 1 d .
H10A H 0.6431 0.2864 0.2772 0.032 Uiso 1 1 calc R
H10B H 0.7817 0.3278 0.2650 0.032 Uiso 1 1 calc R
C11 C 0.7745(5) 0.3139(3) 0.3727(3) 0.0338(11) Uani 1 1 d .
H11A H 0.8166 0.2579 0.3770 0.051 Uiso 1 1 calc R
H11B H 0.7045 0.3161 0.4019 0.051 Uiso 1 1 calc R
H11C H 0.8433 0.3568 0.3895 0.051 Uiso 1 1 calc R
C12 C 0.5851(4) 0.5867(2) 0.2041(2) 0.0215(8) Uani 1 1 d .
H12A H 0.5336 0.6365 0.1822 0.026 Uiso 1 1 calc R
H12B H 0.6092 0.5969 0.2565 0.026 Uiso 1 1 calc R
C13 C 0.7143(4) 0.5813(2) 0.1754(2) 0.0222(8) Uani 1 1 d .
H13A H 0.6937 0.5603 0.1253 0.027 Uiso 1 1 calc R
H13B H 0.7765 0.5406 0.2046 0.027 Uiso 1 1 calc R
C14 C 0.7825(4) 0.6667(3) 0.1775(2) 0.0241(9) Uani 1 1 d .
H14A H 0.7925 0.6906 0.2264 0.029 Uiso 1 1 calc R
H14B H 0.7247 0.7053 0.1437 0.029 Uiso 1 1 calc R
C15 C 0.9208(4) 0.6607(3) 0.1574(3) 0.0365(11) Uani 1 1 d .
H15A H 0.9614 0.7170 0.1591 0.055 Uiso 1 1 calc R
H15B H 0.9112 0.6376 0.1088 0.055 Uiso 1 1 calc R
H15C H 0.9791 0.6235 0.1915 0.055 Uiso 1 1 calc R
C16 C 0.4223(4) 0.5054(2) 0.11283(19) 0.0210(8) Uani 1 1 d .
H16A H 0.4920 0.5118 0.0830 0.025 Uiso 1 1 calc R
H16B H 0.3834 0.4482 0.1038 0.025 Uiso 1 1 calc R
C17 C 0.3112(4) 0.5689(3) 0.0870(2) 0.0236(9) Uani 1 1 d .
H17A H 0.3489 0.6267 0.0916 0.028 Uiso 1 1 calc R
H17B H 0.2409 0.5649 0.1167 0.028 Uiso 1 1 calc R
C18 C 0.2486(4) 0.5505(3) 0.0082(2) 0.0300(10) Uani 1 1 d .
H18A H 0.3181 0.5587 -0.0214 0.036 Uiso 1 1 calc R
H18B H 0.2192 0.4909 0.0036 0.036 Uiso 1 1 calc R
C19 C 0.1286(5) 0.6070(4) -0.0199(3) 0.0456(13) Uani 1 1 d .
H19A H 0.0915 0.5928 -0.0702 0.068 Uiso 1 1 calc R
H19B H 0.1578 0.6661 -0.0167 0.068 Uiso 1 1 calc R
H19C H 0.0590 0.5987 0.0089 0.068 Uiso 1 1 calc R
C20 C 0.3891(4) 0.5199(2) 0.2389(2) 0.0209(8) Uani 1 1 d .
H20A H 0.3415 0.5743 0.2274 0.025 Uiso 1 1 calc R
H20B H 0.4375 0.5227 0.2895 0.025 Uiso 1 1 calc R
C21 C 0.2834(4) 0.4497(2) 0.2322(2) 0.0220(8) Uani 1 1 d .
H21A H 0.2397 0.4423 0.1812 0.026 Uiso 1 1 calc R
H21B H 0.3279 0.3959 0.2497 0.026 Uiso 1 1 calc R
C22 C 0.1779(4) 0.4716(3) 0.2758(2) 0.0265(9) Uani 1 1 d .
H22A H 0.1381 0.5272 0.2599 0.032 Uiso 1 1 calc R
H22B H 0.2220 0.4765 0.3270 0.032 Uiso 1 1 calc R
C23 C 0.0658(5) 0.4066(3) 0.2684(3) 0.0403(11) Uani 1 1 d .
H23A H 0.0004 0.4236 0.2977 0.060 Uiso 1 1 calc R
H23B H 0.1044 0.3516 0.2849 0.060 Uiso 1 1 calc R
H23C H 0.0202 0.4025 0.2180 0.060 Uiso 1 1 calc R

loop_
_atom_site_aniso_label
_atom_site_aniso_U_11
_atom_site_aniso_U_22
_atom_site_aniso_U_33
_atom_site_aniso_U_23
_atom_site_aniso_U_13
_atom_site_aniso_U_12
Os1 0.01820(11) 0.01265(10) 0.01464(10) 0.00098(5) -0.00014(7) -0.00052(5)
Cl1 0.0272(5) 0.0198(5) 0.0172(5) 0.0035(4) 0.0049(4) 0.0050(4)
Cl2 0.0194(4) 0.0137(4) 0.0226(5) -0.0001(3) -0.0009(4) 0.0016(3)
Cl3 0.0269(5) 0.0291(5) 0.0183(5) 0.0040(4) -0.0008(4) -0.0064(4)
Cl4 0.0335(5) 0.0158(4) 0.0229(5) -0.0023(4) 0.0066(4) 0.0014(4)
O1 0.0211(18) 0.056(2) 0.0399(19) -0.0120(17) 0.0012(14) -0.0094(15)
N1 0.0213(17) 0.0156(16) 0.0181(17) 0.0001(13) 0.0008(13) 0.0008(14)
N2 0.0191(16) 0.0150(16) 0.0199(17) 0.0060(13) 0.0015(13) 0.0032(13)
N3 0.0222(19) 0.0205(17) 0.0220(18) -0.0017(14) 0.0089(15) 0.0001(14)
C1 0.019(2) 0.019(2) 0.026(2) 0.0062(17) -0.0006(16) 0.0030(17)
C2 0.024(2) 0.024(2) 0.020(2) -0.0010(16) 0.0004(17) 0.0041(17)
C3 0.027(2) 0.041(3) 0.028(3) 0.0084(18) 0.0035(19) 0.0094(19)
C4 0.0166(19) 0.042(3) 0.025(2) 0.0007(19) -0.0014(16) 0.0050(18)
C5 0.023(2) 0.041(3) 0.017(2) -0.0040(18) 0.0049(16) -0.0015(18)
C6 0.024(2) 0.027(2) 0.021(2) 0.0035(17) 0.0042(16) 0.0030(17)
C7 0.0169(18) 0.021(2) 0.0166(19) -0.0013(15) 0.0020(15) 0.0038(15)
N4 0.0227(16) 0.0173(17) 0.0177(16) -0.0069(13) 0.0033(13) -0.0014(13)
C8 0.025(2) 0.016(2) 0.023(2) -0.0014(16) 0.0105(16) -0.0004(16)
C9 0.021(2) 0.022(2) 0.021(2) -0.0023(16) 0.0040(16) -0.0008(16)
C10 0.020(2) 0.024(2) 0.035(2) -0.0061(19) 0.0053(17) 0.0008(17)
C11 0.038(3) 0.025(2) 0.039(3) 0.0043(18) 0.011(2) 0.0059(18)
C12 0.026(2) 0.0142(19) 0.024(2) -0.0044(16) 0.0038(16) -0.0054(16)
C13 0.023(2) 0.022(2) 0.021(2) 0.0016(16) 0.0019(16) 0.0000(16)
C14 0.025(2) 0.023(2) 0.023(2) 0.0049(17) -0.0004(17) -0.0045(17)
C15 0.033(2) 0.037(3) 0.040(3) 0.007(2) 0.008(2) -0.008(2)
C16 0.026(2) 0.022(2) 0.0156(19) -0.0054(16) 0.0058(16) -0.0019(17)
C17 0.025(2) 0.027(2) 0.019(2) 0.0006(17) 0.0064(16) 0.0033(17)
C18 0.030(2) 0.036(3) 0.022(2) -0.0009(18) 0.0018(17) -0.0034(19)
C19 0.043(3) 0.060(4) 0.030(3) 0.007(2) -0.004(2) 0.006(2)
C20 0.024(2) 0.020(2) 0.019(2) -0.0046(16) 0.0056(16) 0.0040(16)
C21 0.029(2) 0.020(2) 0.018(2) -0.0020(16) 0.0076(16) -0.0044(17)
C22 0.026(2) 0.022(2) 0.031(2) -0.0004(18) 0.0065(17) 0.0014(17)
C23 0.032(2) 0.041(3) 0.051(3) -0.007(2) 0.017(2) -0.008(2)

loop_
_atom_type_symbol
_atom_type_description
_atom_type_scat_dispersion_real
_atom_type_scat_dispersion_imag
_atom_type_scat_source
C C 0.0033 0.0016 'International Tables Vol C Tables 4.2.6.8 and 6.1.1.4'
H H 0.0000 0.0000 'International Tables Vol C Tables 4.2.6.8 and 6.1.1.4'
Cl Cl 0.1484 0.1585 'International Tables Vol C Tables 4.2.6.8 and 6.1.1.4'
N N 0.0061 0.0033 'International Tables Vol C Tables 4.2.6.8 and 6.1.1.4'
O O 0.0106 0.0060 'International Tables Vol C Tables 4.2.6.8 and 6.1.1.4'
Os Os -1.2165 7.6030 'International Tables Vol C Tables 4.2.6.8 and 6.1.1.4'

loop_
_geom_angle_atom_site_label_1
_geom_angle_atom_site_label_2
_geom_angle_atom_site_label_3
_geom_angle
N3 Os1 N1 178.61(13)
N3 Os1 Cl3 92.92(11)
N1 Os1 Cl3 85.71(9)
N3 Os1 Cl4 93.93(11)
N1 Os1 Cl4 86.28(9)
Cl3 Os1 Cl4 90.88(3)
N3 Os1 Cl2 95.36(11)
N1 Os1 Cl2 84.46(9)
Cl3 Os1 Cl2 89.82(3)
Cl4 Os1 Cl2 170.63(3)
N3 Os1 Cl1 93.93(11)
N1 Os1 Cl1 87.44(9)
Cl3 Os1 Cl1 173.06(3)
Cl4 Os1 Cl1 89.78(3)
Cl2 Os1 Cl1 88.42(3)
C1 N1 N2 107.4(3)
C1 N1 Os1 130.7(3)
N2 N1 Os1 122.0(2)
N1 N2 C7 110.6(3)
N1 N2 H2 124.7
C7 N2 H2 124.7
O1 N3 Os1 178.0(4)
N1 C1 C2 110.2(4)
N1 C1 H1 124.9
C2 C1 H1 124.9
C7 C2 C1 105.3(3)
C7 C2 C3 118.1(4)
C1 C2 C3 136.6(4)
C4 C3 C2 119.0(4)
C4 C3 H3 120.5
C2 C3 H3 120.5
C3 C4 C5 121.2(4)
C3 C4 H4 119.4
C5 C4 H4 119.4
C6 C5 C4 122.3(4)
C6 C5 H5 118.8
C4 C5 H5 118.8
C5 C6 C7 116.4(4)
C5 C6 H6 121.8
C7 C6 H6 121.8
N2 C7 C6 130.5(3)
N2 C7 C2 106.6(3)
C6 C7 C2 122.9(3)
C20 N4 C12 107.4(3)
C20 N4 C8 110.9(3)
C12 N4 C8 111.6(3)
C20 N4 C16 110.4(3)
C12 N4 C16 110.5(3)
C8 N4 C16 106.1(3)
C9 C8 N4 115.6(3)
C9 C8 H8A 108.4
N4 C8 H8A 108.4
C9 C8 H8B 108.4
N4 C8 H8B 108.4
H8A C8 H8B 107.4
C8 C9 C10 110.2(3)
C8 C9 H9A 109.6
C10 C9 H9A 109.6
C8 C9 H9B 109.6
C10 C9 H9B 109.6
H9A C9 H9B 108.1
C11 C10 C9 111.6(3)
C11 C10 H10A 109.3
C9 C10 H10A 109.3
C11 C10 H10B 109.3
C9 C10 H10B 109.3
H10A C10 H10B 108.0
C10 C11 H11A 109.5
C10 C11 H11B 109.5
H11A C11 H11B 109.5
C10 C11 H11C 109.5
H11A C11 H11C 109.5
H11B C11 H11C 109.5
C13 C12 N4 116.4(3)
C13 C12 H12A 108.2
N4 C12 H12A 108.2
C13 C12 H12B 108.2
N4 C12 H12B 108.2
H12A C12 H12B 107.3
C12 C13 C14 111.0(3)
C12 C13 H13A 109.4
C14 C13 H13A 109.4
C12 C13 H13B 109.4
C14 C13 H13B 109.4
H13A C13 H13B 108.0
C13 C14 C15 111.8(4)
C13 C14 H14A 109.2
C15 C14 H14A 109.2
C13 C14 H14B 109.2
C15 C14 H14B 109.2
H14A C14 H14B 107.9
C14 C15 H15A 109.5
C14 C15 H15B 109.5
H15A C15 H15B 109.5
C14 C15 H15C 109.5
H15A C15 H15C 109.5
H15B C15 H15C 109.5
C17 C16 N4 117.1(3)
C17 C16 H16A 108.0
N4 C16 H16A 108.0
C17 C16 H16B 108.0
N4 C16 H16B 108.0
H16A C16 H16B 107.3
C16 C17 C18 109.1(3)
C16 C17 H17A 109.9
C18 C17 H17A 109.9
C16 C17 H17B 109.9
C18 C17 H17B 109.9
H17A C17 H17B 108.3
C19 C18 C17 112.3(4)
C19 C18 H18A 109.1
C17 C18 H18A 109.1
C19 C18 H18B 109.1
C17 C18 H18B 109.1
H18A C18 H18B 107.9
C18 C19 H19A 109.5
C18 C19 H19B 109.5
H19A C19 H19B 109.5
C18 C19 H19C 109.5
H19A C19 H19C 109.5
H19B C19 H19C 109.5
N4 C20 C21 115.3(3)
N4 C20 H20A 108.4
C21 C20 H20A 108.4
N4 C20 H20B 108.4
C21 C20 H20B 108.4
H20A C20 H20B 107.5
C22 C21 C20 110.0(3)
C22 C21 H21A 109.7
C20 C21 H21A 109.7
C22 C21 H21B 109.7
C20 C21 H21B 109.7
H21A C21 H21B 108.2
C21 C22 C23 112.7(3)
C21 C22 H22A 109.0
C23 C22 H22A 109.0
C21 C22 H22B 109.0
C23 C22 H22B 109.0
H22A C22 H22B 107.8
C22 C23 H23A 109.5
C22 C23 H23B 109.5
H23A C23 H23B 109.5
C22 C23 H23C 109.5
H23A C23 H23C 109.5
H23B C23 H23C 109.5

loop_
_geom_bond_atom_site_label_1
_geom_bond_atom_site_label_2
_geom_bond_distance
Os1 N3 1.763(3)
Os1 N1 2.114(3)
Os1 Cl3 2.3653(9)
Os1 Cl4 2.3659(10)
Os1 Cl2 2.3685(9)
Os1 Cl1 2.3714(9)
O1 N3 1.133(4)
N1 C1 1.325(5)
N1 N2 1.355(4)
N2 C7 1.359(5)
N2 H2 0.8800
C1 C2 1.403(6)
C1 H1 0.9500
C2 C7 1.401(5)
C2 C3 1.423(6)
C3 C4 1.351(6)
C3 H3 0.9500
C4 C5 1.403(6)
C4 H4 0.9500
C5 C6 1.366(5)
C5 H5 0.9500
C6 C7 1.397(5)
C6 H6 0.9500
N4 C20 1.513(5)
N4 C12 1.520(5)
N4 C8 1.520(5)
N4 C16 1.521(5)
C8 C9 1.516(5)
C8 H8A 0.9900
C8 H8B 0.9900
C9 C10 1.521(6)
C9 H9A 0.9900
C9 H9B 0.9900
C10 C11 1.520(6)
C10 H10A 0.9900
C10 H10B 0.9900
C11 H11A 0.9800
C11 H11B 0.9800
C11 H11C 0.9800
C12 C13 1.510(5)
C12 H12A 0.9900
C12 H12B 0.9900
C13 C14 1.516(5)
C13 H13A 0.9900
C13 H13B 0.9900
C14 C15 1.519(6)
C14 H14A 0.9900
C14 H14B 0.9900
C15 H15A 0.9800
C15 H15B 0.9800
C15 H15C 0.9800
C16 C17 1.515(5)
C16 H16A 0.9900
C16 H16B 0.9900
C17 C18 1.531(5)
C17 H17A 0.9900
C17 H17B 0.9900
C18 C19 1.516(6)
C18 H18A 0.9900
C18 H18B 0.9900
C19 H19A 0.9800
C19 H19B 0.9800
C19 H19C 0.9800
C20 C21 1.528(5)
C20 H20A 0.9900
C20 H20B 0.9900
C21 C22 1.510(5)
C21 H21A 0.9900
C21 H21B 0.9900
C22 C23 1.516(6)
C22 H22A 0.9900
C22 H22B 0.9900
C23 H23A 0.9800
C23 H23B 0.9800
C23 H23C 0.9800

loop_
_geom_torsion_atom_site_label_1
_geom_torsion_atom_site_label_2
_geom_torsion_atom_site_label_3
_geom_torsion_atom_site_label_4
_geom_torsion
Cl3 Os1 N1 C1 140.0(3)
Cl4 Os1 N1 C1 48.8(3)
Cl2 Os1 N1 C1 -129.8(3)
Cl1 Os1 N1 C1 -41.1(3)
Cl3 Os1 N1 N2 -40.7(3)
Cl4 Os1 N1 N2 -131.9(3)
Cl2 Os1 N1 N2 49.5(3)
Cl1 Os1 N1 N2 138.2(3)
C1 N1 N2 C7 -0.3(4)
Os1 N1 N2 C7 -179.8(2)
N2 N1 C1 C2 0.3(4)
Os1 N1 C1 C2 179.7(3)
N1 C1 C2 C7 -0.2(5)
N1 C1 C2 C3 179.2(5)
C7 C2 C3 C4 -0.8(6)
C1 C2 C3 C4 179.8(5)
C2 C3 C4 C5 0.4(7)
C3 C4 C5 C6 -0.1(6)
C4 C5 C6 C7 0.2(6)
N1 N2 C7 C6 179.7(4)
N1 N2 C7 C2 0.2(4)
C5 C6 C7 N2 179.9(4)
C5 C6 C7 C2 -0.6(6)
C1 C2 C7 N2 0.1(4)
C3 C2 C7 N2 -179.5(4)
C1 C2 C7 C6 -179.5(4)
C3 C2 C7 C6 1.0(6)
C20 N4 C8 C9 -56.6(4)
C12 N4 C8 C9 63.1(4)
C16 N4 C8 C9 -176.4(3)
N4 C8 C9 C10 177.0(3)
C8 C9 C10 C11 -175.3(3)
C20 N4 C12 C13 166.5(3)
C8 N4 C12 C13 44.7(4)
C16 N4 C12 C13 -73.1(4)
N4 C12 C13 C14 168.1(3)
C12 C13 C14 C15 173.1(3)
C20 N4 C16 C17 45.6(4)
C12 N4 C16 C17 -73.0(4)
C8 N4 C16 C17 165.9(3)
N4 C16 C17 C18 -176.9(3)
C16 C17 C18 C19 175.3(4)
C12 N4 C20 C21 178.5(3)
C8 N4 C20 C21 -59.3(4)
C16 N4 C20 C21 58.0(4)
N4 C20 C21 C22 -173.6(3)
C20 C21 C22 C23 177.0(4)
